data_7026665
loop_
_publ_author_name
'Sun, Ya-guang'
'Wu, Yong-li'
'Xiong, Gang'
'Smet, Philippe F.'
'Ding, Fu'
'Guo, Mei-yan'
'Zhu, Ming-chang'
'Gao, En-jun'
'Poelman, Dirk'
'Verpoort, Francis'

_publ_section_title
;
 Hydrothermal synthesis, crystal structure and properties of Ag(I)-4f
 compounds based on 1H-benzimidazole-5,6-dicarboxylic acid.
;
_journal_issue 47
_journal_name_full 'Dalton transactions (Cambridge, England : 2003)'
_journal_page_first 11383
_journal_page_last 11395
_journal_paper_doi 10.1039/c0dt00579g
_journal_volume 39
_journal_year 2010
_chemical_formula_sum 'C18 H11 Ag Er N4 O10'
_chemical_formula_weight 718.44
_chemical_name_systematic
;
?
;
_space_group_IT_number 56
_symmetry_cell_setting orthorhombic
_symmetry_space_group_name_Hall '-P 2ab 2ac'
_symmetry_space_group_name_H-M 'P c c n'
_atom_sites_solution_hydrogens geom
_atom_sites_solution_primary direct
_atom_sites_solution_secondary difmap
_audit_creation_method SHELXL-97
_cell_angle_alpha 90.00
_cell_angle_beta 90.00
_cell_angle_gamma 90.00
_cell_formula_units_Z 8
_cell_length_a 25.285(5)
_cell_length_b 8.4759(17)
_cell_length_c 17.765(4)
_cell_measurement_reflns_used 3353
_cell_measurement_temperature 293(2)
_cell_measurement_theta_max 25.02
_cell_measurement_theta_min 2.29
_cell_volume 3807.3(14)
_computing_cell_refinement 'Bruker XSCANS'
_computing_data_collection 'Bruker XSCANS'
_computing_data_reduction 'Bruker SHELXTL'
_computing_molecular_graphics 'Bruker SHELXTL'
_computing_publication_material 'Bruker SHELXTL'
_computing_structure_refinement 'SHELXL-97 (Sheldrick, 1997)'
_computing_structure_solution 'SHELXS-97 (Sheldrick, 1990)'
_diffrn_ambient_temperature 293(2)
_diffrn_measured_fraction_theta_full 0.999
_diffrn_measured_fraction_theta_max 0.999
_diffrn_measurement_device_type 'Bruker P4'
_diffrn_measurement_method '\w scans'
_diffrn_radiation_monochromator graphite
_diffrn_radiation_source 'fine-focus sealed tube'
_diffrn_radiation_type MoK\a
_diffrn_radiation_wavelength 0.71073
_diffrn_reflns_av_R_equivalents 0.0491
_diffrn_reflns_av_sigmaI/netI 0.0277
_diffrn_reflns_limit_h_max 27
_diffrn_reflns_limit_h_min -30
_diffrn_reflns_limit_k_max 9
_diffrn_reflns_limit_k_min -10
_diffrn_reflns_limit_l_max 21
_diffrn_reflns_limit_l_min -21
_diffrn_reflns_number 23773
_diffrn_reflns_theta_full 25.02
_diffrn_reflns_theta_max 25.02
_diffrn_reflns_theta_min 2.29
_diffrn_standards_decay_% 0
_diffrn_standards_interval_count 0
_diffrn_standards_interval_time 0
_diffrn_standards_number 0
_exptl_absorpt_coefficient_mu 5.479
_exptl_absorpt_correction_T_max 0.8983
_exptl_absorpt_correction_T_min 0.7713
_exptl_absorpt_correction_type multi-scan
_exptl_absorpt_process_details SADABS
_exptl_crystal_colour Pink
_exptl_crystal_density_diffrn 2.507
_exptl_crystal_density_method 'not measured'
_exptl_crystal_description square
_exptl_crystal_F_000 2736
_exptl_crystal_size_max 0.3
_exptl_crystal_size_mid 0.2
_exptl_crystal_size_min 0.25
_refine_diff_density_max 1.444
_refine_diff_density_min -0.822
_refine_diff_density_rms 0.154
_refine_ls_extinction_coef 0.00102(9)
_refine_ls_extinction_expression Fc^*^=kFc[1+0.001xFc^2^\l^3^/sin(2\q)]^-1/4^
_refine_ls_extinction_method SHELXL
_refine_ls_goodness_of_fit_ref 1.078
_refine_ls_hydrogen_treatment none
_refine_ls_matrix_type full
_refine_ls_number_parameters 313
_refine_ls_number_reflns 3353
_refine_ls_number_restraints 18
_refine_ls_restrained_S_all 1.076
_refine_ls_R_factor_all 0.0325
_refine_ls_R_factor_gt 0.0300
_refine_ls_shift/su_max 0.002
_refine_ls_shift/su_mean 0.000
_refine_ls_structure_factor_coef Fsqd
_refine_ls_weighting_details 'calc w=1/[\s^2^(Fo^2^)+(0.0481P)^2^+13.6853P] where P=(Fo^2^+2Fc^2^)/3'
_refine_ls_weighting_scheme calc
_refine_ls_wR_factor_gt 0.0829
_refine_ls_wR_factor_ref 0.0846
_reflns_number_gt 3140
_reflns_number_total 3353
_reflns_threshold_expression >2sigma(I)
_cod_data_source_file c0dt00579g.txt
_cod_data_source_block 7
_cod_depositor_comments
;
The following automatic conversions were performed:

'_symmetry_cell_setting' value 'Orthorhombic' changed to
'orthorhombic' according to
/home/saulius/struct/CIF-dictionaries/cif_core.dic dictionary named
'cif_core.dic' version 2.4.2 from 2011-04-26.

Automatic conversion script
Id: cif_fix_values 1891 2012-01-12 08:04:46Z andrius 
;
_cod_original_cell_volume 3807.3(13)
_cod_original_sg_symbol_H-M Pccn
_cod_database_code 7026665

loop_
_symmetry_equiv_pos_as_xyz
'x, y, z'
'-x+1/2, -y+1/2, z'
'-x, y+1/2, -z+1/2'
'x+1/2, -y, -z+1/2'
'-x, -y, -z'
'x-1/2, y-1/2, -z'
'x, -y-1/2, z-1/2'
'-x-1/2, y, z-1/2'

loop_
_atom_site_label
_atom_site_type_symbol
_atom_site_fract_x
_atom_site_fract_y
_atom_site_fract_z
_atom_site_U_iso_or_equiv
_atom_site_adp_type
_atom_site_occupancy
_atom_site_symmetry_multiplicity
_atom_site_calc_flag
_atom_site_refinement_flags
O7 O 0.03070(14) 0.0874(5) 0.71188(19) 0.0170(8) Uani 1 1 d .
O8 O 0.02555(15) -0.0666(5) 0.6126(2) 0.0246(9) Uani 1 1 d .
C18 C 0.0467(2) 0.0464(6) 0.6461(3) 0.0184(11) Uani 1 1 d .
C17 C 0.0923(2) 0.1337(6) 0.6120(3) 0.0154(11) Uani 1 1 d .
C13 C 0.1337(2) 0.1912(7) 0.6592(3) 0.0187(11) Uani 1 1 d .
C12 C 0.1745(2) 0.2773(7) 0.6287(3) 0.0216(12) Uani 1 1 d .
H12 H 0.2018 0.3143 0.6591 0.026 Uiso 1 1 calc R
O6 O 0.11016(15) 0.2514(5) 0.78571(19) 0.0223(9) Uani 1 1 d .
O5 O 0.1643(2) 0.0543(7) 0.7661(3) 0.0551(16) Uani 1 1 d .
C14 C 0.1361(2) 0.1586(6) 0.7430(3) 0.0211(12) Uani 1 1 d .
O1 O 0.47632(14) 1.1353(5) 0.3709(2) 0.0190(8) Uani 1 1 d .
O4 O 0.42090(16) 0.5403(5) 0.3091(2) 0.0293(10) Uani 1 1 d .
Er1 Er 0.523252(9) 0.83331(3) 0.217628(12) 0.01310(12) Uani 1 1 d .
Ag2 Ag 0.272328(17) 0.53857(6) 0.54787(3) 0.03073(16) Uani 1 1 d .
C9 C 0.4824(2) 0.9896(7) 0.3706(3) 0.0150(11) Uani 1 1 d .
O2 O 0.52120(13) 0.9202(5) 0.3385(2) 0.0177(8) Uani 1 1 d .
C1 C 0.4267(2) 0.6886(6) 0.3144(3) 0.0174(11) Uani 1 1 d .
N4 N 0.38982(18) 0.8750(6) 0.6104(2) 0.0216(10) Uani 1 1 d .
H4A H 0.4034 0.9397 0.6423 0.026 Uiso 1 1 calc R
C2 C 0.4164(2) 0.7588(6) 0.3895(3) 0.0164(11) Uani 1 1 d .
O3 O 0.43990(14) 0.7746(5) 0.2595(2) 0.0194(8) Uani 1 1 d .
C5 C 0.3518(2) 0.7690(7) 0.6251(3) 0.0225(12) Uani 1 1 d .
H5 H 0.3363 0.7560 0.6721 0.027 Uiso 1 1 calc R
C3 C 0.3792(2) 0.6849(6) 0.4351(3) 0.0207(12) Uani 1 1 d .
H3 H 0.3594 0.6004 0.4171 0.025 Uiso 1 1 calc R
C8 C 0.44400(19) 0.8954(6) 0.4162(3) 0.0157(10) Uani 1 1 d .
C6 C 0.4033(2) 0.8623(7) 0.5358(3) 0.0178(11) Uani 1 1 d .
C7 C 0.43708(19) 0.9459(6) 0.4903(3) 0.0177(11) Uani 1 1 d .
H7 H 0.4549 1.0340 0.5084 0.021 Uiso 1 1 calc R
N2 N 0.14738(18) 0.2989(6) 0.4341(3) 0.0243(11) Uani 1 1 d .
H2A H 0.1305 0.2771 0.3934 0.029 Uiso 1 1 calc R
N1 N 0.20833(18) 0.4002(6) 0.5090(3) 0.0256(11) Uani 1 1 d .
C16 C 0.0932(2) 0.1559(6) 0.5346(3) 0.0182(12) Uani 1 1 d .
H16 H 0.0673 0.1135 0.5034 0.022 Uiso 1 1 calc R
C11 C 0.1744(2) 0.3083(7) 0.5517(3) 0.0190(11) Uani 1 1 d .
C4 C 0.37218(19) 0.7402(7) 0.5081(3) 0.0182(11) Uani 1 1 d .
C15 C 0.1349(2) 0.2452(7) 0.5059(3) 0.0171(11) Uani 1 1 d .
N3 N 0.33873(19) 0.6854(6) 0.5652(3) 0.0223(11) Uani 1 1 d .
C10 C 0.1902(2) 0.3900(8) 0.4394(3) 0.0261(13) Uani 1 1 d .
H10 H 0.2056 0.4409 0.3986 0.031 Uiso 1 1 calc R
O9 O 0.2021(6) 0.038(2) 0.3167(9) 0.238(7) Uani 1 1 d U
H9A H 0.1737 0.0717 0.3367 0.286 Uiso 1 1 d R
H9B H 0.2050 -0.0585 0.3046 0.286 Uiso 1 1 d R
O10 O 0.2534(3) 0.9158(9) 0.2003(4) 0.0163(15) Uani 0.50 1 d PU
O11 O 0.2500 0.7500 0.3979(19) 0.360(16) Uani 1 2 d SU
H11A H 0.2397 0.7029 0.3583 0.432 Uiso 0.50 1 d PR
H11B H 0.2547 0.8493 0.3975 0.432 Uiso 0.50 1 d PR

loop_
_atom_site_aniso_label
_atom_site_aniso_U_11
_atom_site_aniso_U_22
_atom_site_aniso_U_33
_atom_site_aniso_U_23
_atom_site_aniso_U_13
_atom_site_aniso_U_12
O7 0.0208(19) 0.013(2) 0.0172(19) 0.0000(15) 0.0021(14) -0.0037(15)
O8 0.036(2) 0.021(2) 0.0172(19) -0.0040(17) 0.0031(16) -0.0117(17)
C18 0.024(3) 0.016(3) 0.015(3) 0.003(2) -0.001(2) 0.001(2)
C17 0.018(3) 0.012(3) 0.017(3) 0.000(2) 0.001(2) 0.002(2)
C13 0.020(3) 0.019(3) 0.017(3) -0.001(2) 0.003(2) 0.004(2)
C12 0.018(3) 0.024(3) 0.024(3) -0.001(2) -0.004(2) -0.001(2)
O6 0.020(2) 0.026(2) 0.021(2) -0.0068(17) 0.0002(15) 0.0042(17)
O5 0.074(4) 0.067(4) 0.024(2) 0.004(2) 0.000(2) 0.051(3)
C14 0.022(3) 0.020(3) 0.021(3) 0.000(2) 0.000(2) 0.004(2)
O1 0.033(2) 0.010(2) 0.0140(19) 0.0022(15) 0.0009(15) -0.0011(15)
O4 0.030(2) 0.017(2) 0.041(2) -0.0083(19) 0.011(2) -0.0010(17)
Er1 0.01657(17) 0.00986(17) 0.01285(17) -0.00003(8) 0.00083(9) 0.00188(8)
Ag2 0.0227(3) 0.0341(3) 0.0354(3) 0.0013(2) 0.00031(19) -0.01323(19)
C9 0.020(3) 0.016(3) 0.009(2) -0.001(2) -0.004(2) -0.004(2)
O2 0.0161(18) 0.022(2) 0.0150(18) -0.0026(16) -0.0001(14) -0.0004(14)
C1 0.014(3) 0.014(3) 0.024(3) -0.004(2) 0.001(2) -0.001(2)
N4 0.025(2) 0.023(3) 0.016(2) -0.003(2) 0.0004(19) -0.003(2)
C2 0.018(2) 0.011(3) 0.020(3) -0.003(2) -0.001(2) -0.001(2)
O3 0.0183(19) 0.023(2) 0.0167(18) 0.0013(17) -0.0005(15) -0.0005(16)
C5 0.021(3) 0.032(3) 0.015(3) 0.004(2) 0.005(2) -0.005(2)
C3 0.025(3) 0.015(3) 0.022(3) -0.004(2) 0.001(2) -0.004(2)
C8 0.016(2) 0.012(3) 0.019(3) 0.001(2) -0.001(2) 0.000(2)
C6 0.021(3) 0.018(3) 0.015(3) 0.000(2) 0.002(2) 0.000(2)
C7 0.015(3) 0.016(3) 0.022(3) -0.002(2) -0.002(2) -0.001(2)
N2 0.023(3) 0.032(3) 0.017(2) 0.004(2) -0.0020(19) -0.010(2)
N1 0.023(2) 0.029(3) 0.025(3) 0.006(2) 0.002(2) -0.007(2)
C16 0.019(3) 0.017(3) 0.019(3) -0.002(2) -0.003(2) -0.003(2)
C11 0.013(3) 0.021(3) 0.022(3) 0.000(2) 0.003(2) -0.002(2)
C4 0.017(3) 0.015(3) 0.022(3) 0.003(2) 0.004(2) -0.001(2)
C15 0.022(3) 0.018(3) 0.011(2) 0.000(2) -0.001(2) -0.001(2)
N3 0.020(2) 0.025(3) 0.021(2) 0.001(2) 0.004(2) -0.0044(19)
C10 0.027(3) 0.033(4) 0.018(3) 0.007(3) 0.001(2) -0.015(3)
O9 0.238(7) 0.238(7) 0.238(7) 0.0003(10) 0.0000(10) 0.0004(10)
O10 0.0157(17) 0.0161(17) 0.0172(17) -0.0012(10) -0.0010(10) -0.0008(10)
O11 0.360(16) 0.360(16) 0.360(16) 0.000 0.000 0.0001(10)

loop_
_atom_type_symbol
_atom_type_description
_atom_type_scat_dispersion_real
_atom_type_scat_dispersion_imag
_atom_type_scat_source
C C 0.0033 0.0016 'International Tables Vol C Tables 4.2.6.8 and 6.1.1.4'
H H 0.0000 0.0000 'International Tables Vol C Tables 4.2.6.8 and 6.1.1.4'
N N 0.0061 0.0033 'International Tables Vol C Tables 4.2.6.8 and 6.1.1.4'
O O 0.0106 0.0060 'International Tables Vol C Tables 4.2.6.8 and 6.1.1.4'
Ag Ag -0.8971 1.1015 'International Tables Vol C Tables 4.2.6.8 and 6.1.1.4'
Er Er -0.2586 4.9576 'International Tables Vol C Tables 4.2.6.8 and 6.1.1.4'

loop_
_geom_angle_atom_site_label_1
_geom_angle_atom_site_label_2
_geom_angle_atom_site_label_3
_geom_angle
_geom_angle_site_symmetry_1
_geom_angle_site_symmetry_3
C18 O7 Er1 136.3(3) . 6_556
C18 O7 Er1 88.6(3) . 8_646
Er1 O7 Er1 131.26(14) 6_556 8_646
C18 O8 Er1 97.0(3) . 8_646
O8 C18 O7 120.5(5) . .
O8 C18 C17 121.0(5) . .
O7 C18 C17 118.4(5) . .
O8 C18 Er1 57.1(3) . 8_646
O7 C18 Er1 64.4(3) . 8_646
C17 C18 Er1 168.0(4) . 8_646
C16 C17 C13 121.7(5) . .
C16 C17 C18 118.7(5) . .
C13 C17 C18 119.6(5) . .
C12 C13 C17 120.0(5) . .
C12 C13 C14 116.9(5) . .
C17 C13 C14 123.1(5) . .
C13 C12 C11 119.0(5) . .
C13 C12 H12 120.5 . .
C11 C12 H12 120.5 . .
C14 O6 Er1 131.4(3) . 6_556
O5 C14 O6 123.5(6) . .
O5 C14 C13 119.5(5) . .
O6 C14 C13 116.8(5) . .
C9 O1 Er1 136.1(3) . 3_655
C1 O4 Er1 134.4(4) . 3_645
O2 Er1 O3 75.06(12) . .
O2 Er1 O1 152.05(14) . 3_645
O3 Er1 O1 93.89(13) . 3_645
O2 Er1 O4 87.82(15) . 3_655
O3 Er1 O4 142.88(14) . 3_655
O1 Er1 O4 114.35(14) 3_645 3_655
O2 Er1 O6 98.27(12) . 6_666
O3 Er1 O6 145.12(14) . 6_666
O1 Er1 O6 76.00(13) 3_645 6_666
O4 Er1 O6 68.87(14) 3_655 6_666
O2 Er1 O8 127.62(13) . 8_665
O3 Er1 O8 81.70(13) . 8_665
O1 Er1 O8 74.24(13) 3_645 8_665
O4 Er1 O8 83.40(15) 3_655 8_665
O6 Er1 O8 125.34(12) 6_666 8_665
O2 Er1 O7 78.08(13) . 6_666
O3 Er1 O7 73.66(13) . 6_666
O1 Er1 O7 74.15(13) 3_645 6_666
O4 Er1 O7 135.24(14) 3_655 6_666
O6 Er1 O7 71.47(13) 6_666 6_666
O8 Er1 O7 138.03(13) 8_665 6_666
O2 Er1 O7 75.62(12) . 8_665
O3 Er1 O7 72.80(13) . 8_665
O1 Er1 O7 126.25(12) 3_645 8_665
O4 Er1 O7 71.11(13) 3_655 8_665
O6 Er1 O7 139.72(14) 6_666 8_665
O8 Er1 O7 52.67(12) 8_665 8_665
O7 Er1 O7 141.56(3) 6_666 8_665
O2 Er1 C18 101.73(14) . 8_665
O3 Er1 C18 73.10(14) . 8_665
O1 Er1 C18 99.32(14) 3_645 8_665
O4 Er1 C18 78.69(15) 3_655 8_665
O6 Er1 C18 140.94(14) 6_666 8_665
O8 Er1 C18 25.95(14) 8_665 8_665
O7 Er1 C18 145.55(14) 6_666 8_665
O7 Er1 C18 26.99(13) 8_665 8_665
N3 Ag2 N1 169.30(18) . .
O1 C9 O2 123.6(5) . .
O1 C9 C8 116.6(5) . .
O2 C9 C8 119.6(5) . .
C9 O2 Er1 126.1(3) . .
O3 C1 O4 123.0(5) . .
O3 C1 C2 120.6(5) . .
O4 C1 C2 116.4(5) . .
C5 N4 C6 108.2(5) . .
C5 N4 H4A 125.9 . .
C6 N4 H4A 125.9 . .
C3 C2 C8 120.1(5) . .
C3 C2 C1 117.5(5) . .
C8 C2 C1 122.4(5) . .
C1 O3 Er1 128.3(3) . .
N3 C5 N4 112.5(5) . .
N3 C5 H5 123.7 . .
N4 C5 H5 123.7 . .
C2 C3 C4 118.5(5) . .
C2 C3 H3 120.7 . .
C4 C3 H3 120.7 . .
C7 C8 C2 119.9(5) . .
C7 C8 C9 115.4(5) . .
C2 C8 C9 124.6(4) . .
N4 C6 C7 133.0(5) . .
N4 C6 C4 105.1(5) . .
C7 C6 C4 121.8(5) . .
C6 C7 C8 118.4(5) . .
C6 C7 H7 120.8 . .
C8 C7 H7 120.8 . .
C10 N2 C15 108.0(5) . .
C10 N2 H2A 126.0 . .
C15 N2 H2A 126.0 . .
C10 N1 C11 105.1(5) . .
C10 N1 Ag2 127.5(4) . .
C11 N1 Ag2 127.3(4) . .
C17 C16 C15 116.6(5) . .
C17 C16 H16 121.7 . .
C15 C16 H16 121.7 . .
N1 C11 C12 130.1(5) . .
N1 C11 C15 109.8(5) . .
C12 C11 C15 120.2(5) . .
C6 C4 C3 120.6(5) . .
C6 C4 N3 109.4(5) . .
C3 C4 N3 129.9(5) . .
N2 C15 C16 133.2(5) . .
N2 C15 C11 104.4(5) . .
C16 C15 C11 122.4(5) . .
C5 N3 C4 104.8(5) . .
C5 N3 Ag2 129.3(4) . .
C4 N3 Ag2 124.7(4) . .
N1 C10 N2 112.8(5) . .
N1 C10 H10 123.6 . .
N2 C10 H10 123.6 . .
H9A O9 H9B 120.0 . .
H11A O11 H11B 120.0 . .

loop_
_geom_bond_atom_site_label_1
_geom_bond_atom_site_label_2
_geom_bond_distance
_geom_bond_site_symmetry_2
O7 C18 1.284(6) .
O7 Er1 2.439(4) 6_556
O7 Er1 2.552(4) 8_646
O8 C18 1.247(7) .
O8 Er1 2.392(4) 8_646
C18 C17 1.500(7) .
C18 Er1 2.828(5) 8_646
C17 C16 1.387(7) .
C17 C13 1.427(8) .
C13 C12 1.377(8) .
C13 C14 1.515(8) .
C12 C11 1.393(8) .
C12 H12 0.9300 .
O6 C14 1.275(7) .
O6 Er1 2.305(4) 6_556
O5 C14 1.208(7) .
O1 C9 1.244(7) .
O1 Er1 2.300(4) 3_655
O4 C1 1.268(6) .
O4 Er1 2.302(4) 3_645
Er1 O2 2.270(4) .
Er1 O3 2.290(4) .
Er1 O1 2.300(4) 3_645
Er1 O4 2.302(4) 3_655
Er1 O6 2.305(4) 6_666
Er1 O8 2.392(4) 8_665
Er1 O7 2.439(4) 6_666
Er1 O7 2.552(4) 8_665
Er1 C18 2.828(5) 8_665
Ag2 N3 2.113(5) .
Ag2 N1 2.115(5) .
C9 O2 1.278(6) .
C9 C8 1.496(7) .
C1 O3 1.263(7) .
C1 C2 1.484(7) .
N4 C5 1.342(7) .
N4 C6 1.372(7) .
N4 H4A 0.8600 .
C2 C3 1.390(8) .
C2 C8 1.433(7) .
C5 N3 1.319(7) .
C5 H5 0.9300 .
C3 C4 1.390(8) .
C3 H3 0.9300 .
C8 C7 1.394(7) .
C6 C7 1.374(7) .
C6 C4 1.390(8) .
C7 H7 0.9300 .
N2 C10 1.332(7) .
N2 C15 1.390(7) .
N2 H2A 0.8600 .
N1 C10 1.321(7) .
N1 C11 1.385(7) .
C16 C15 1.396(7) .
C16 H16 0.9300 .
C11 C15 1.396(7) .
C4 N3 1.400(7) .
C10 H10 0.9300 .
O9 H9A 0.8501 .
O9 H9B 0.8500 .
O11 H11A 0.8500 .
O11 H11B 0.8500 .

loop_
_geom_torsion_atom_site_label_1
_geom_torsion_atom_site_label_2
_geom_torsion_atom_site_label_3
_geom_torsion_atom_site_label_4
_geom_torsion
_geom_torsion_site_symmetry_1
_geom_torsion_site_symmetry_4
Er1 O8 C18 O7 -11.9(5) 8_646 .
Er1 O8 C18 C17 166.0(4) 8_646 .
Er1 O7 C18 O8 -147.3(4) 6_556 .
Er1 O7 C18 O8 11.1(5) 8_646 .
Er1 O7 C18 C17 34.8(7) 6_556 .
Er1 O7 C18 C17 -166.9(4) 8_646 .
Er1 O7 C18 Er1 -158.4(4) 6_556 8_646
O8 C18 C17 C16 35.9(8) . .
O7 C18 C17 C16 -146.2(5) . .
Er1 C18 C17 C16 113.2(17) 8_646 .
O8 C18 C17 C13 -143.9(5) . .
O7 C18 C17 C13 34.0(7) . .
Er1 C18 C17 C13 -66.6(19) 8_646 .
C16 C17 C13 C12 3.0(8) . .
C18 C17 C13 C12 -177.2(5) . .
C16 C17 C13 C14 -175.3(5) . .
C18 C17 C13 C14 4.5(8) . .
C17 C13 C12 C11 0.7(8) . .
C14 C13 C12 C11 179.1(5) . .
Er1 O6 C14 O5 -133.0(6) 6_556 .
Er1 O6 C14 C13 51.4(7) 6_556 .
C12 C13 C14 O5 -79.4(8) . .
C17 C13 C14 O5 99.0(7) . .
C12 C13 C14 O6 96.5(6) . .
C17 C13 C14 O6 -85.2(7) . .
Er1 O1 C9 O2 49.9(7) 3_655 .
Er1 O1 C9 C8 -135.3(4) 3_655 .
O1 C9 O2 Er1 -90.2(6) . .
C8 C9 O2 Er1 95.1(5) . .
O3 Er1 O2 C9 -39.8(4) . .
O1 Er1 O2 C9 -109.2(5) 3_645 .
O4 Er1 O2 C9 106.9(4) 3_655 .
O6 Er1 O2 C9 175.2(4) 6_666 .
O8 Er1 O2 C9 27.0(5) 8_665 .
O7 Er1 O2 C9 -115.9(4) 6_666 .
O7 Er1 O2 C9 35.8(4) 8_665 .
C18 Er1 O2 C9 28.9(4) 8_665 .
Er1 O4 C1 O3 63.9(8) 3_645 .
Er1 O4 C1 C2 -116.8(5) 3_645 .
O3 C1 C2 C3 149.0(5) . .
O4 C1 C2 C3 -30.4(7) . .
O3 C1 C2 C8 -32.4(8) . .
O4 C1 C2 C8 148.2(5) . .
O4 C1 O3 Er1 -86.4(6) . .
C2 C1 O3 Er1 94.3(5) . .
O2 Er1 O3 C1 -59.1(4) . .
O1 Er1 O3 C1 94.8(4) 3_645 .
O4 Er1 O3 C1 -124.4(4) 3_655 .
O6 Er1 O3 C1 23.9(6) 6_666 .
O8 Er1 O3 C1 168.2(5) 8_665 .
O7 Er1 O3 C1 22.6(4) 6_666 .
O7 Er1 O3 C1 -138.4(5) 8_665 .
C18 Er1 O3 C1 -166.6(5) 8_665 .
C6 N4 C5 N3 0.1(7) . .
C8 C2 C3 C4 -4.1(8) . .
C1 C2 C3 C4 174.5(5) . .
C3 C2 C8 C7 5.7(8) . .
C1 C2 C8 C7 -172.8(5) . .
C3 C2 C8 C9 -176.3(5) . .
C1 C2 C8 C9 5.2(8) . .
O1 C9 C8 C7 -50.4(6) . .
O2 C9 C8 C7 124.7(5) . .
O1 C9 C8 C2 131.6(5) . .
O2 C9 C8 C2 -53.4(7) . .
C5 N4 C6 C7 175.7(6) . .
C5 N4 C6 C4 -1.7(6) . .
N4 C6 C7 C8 176.3(6) . .
C4 C6 C7 C8 -6.6(8) . .
C2 C8 C7 C6 -0.3(8) . .
C9 C8 C7 C6 -178.5(5) . .
N3 Ag2 N1 C10 -7.6(14) . .
N3 Ag2 N1 C11 176.7(9) . .
C13 C17 C16 C15 -3.6(8) . .
C18 C17 C16 C15 176.6(5) . .
C10 N1 C11 C12 -179.5(6) . .
Ag2 N1 C11 C12 -3.1(9) . .
C10 N1 C11 C15 -1.0(7) . .
Ag2 N1 C11 C15 175.4(4) . .
C13 C12 C11 N1 174.8(6) . .
C13 C12 C11 C15 -3.5(9) . .
N4 C6 C4 C3 -173.9(5) . .
C7 C6 C4 C3 8.3(8) . .
N4 C6 C4 N3 2.6(6) . .
C7 C6 C4 N3 -175.2(5) . .
C2 C3 C4 C6 -2.7(8) . .
C2 C3 C4 N3 -178.4(5) . .
C10 N2 C15 C16 175.3(6) . .
C10 N2 C15 C11 -1.7(7) . .
C17 C16 C15 N2 -175.9(6) . .
C17 C16 C15 C11 0.7(8) . .
N1 C11 C15 N2 1.7(6) . .
C12 C11 C15 N2 -179.6(5) . .
N1 C11 C15 C16 -175.7(5) . .
C12 C11 C15 C16 2.9(9) . .
N4 C5 N3 C4 1.5(7) . .
N4 C5 N3 Ag2 -165.9(4) . .
C6 C4 N3 C5 -2.6(6) . .
C3 C4 N3 C5 173.6(6) . .
C6 C4 N3 Ag2 165.6(4) . .
C3 C4 N3 Ag2 -18.3(8) . .
N1 Ag2 N3 C5 155.4(9) . .
N1 Ag2 N3 C4 -9.7(13) . .
C11 N1 C10 N2 -0.1(7) . .
Ag2 N1 C10 N2 -176.5(4) . .
C15 N2 C10 N1 1.1(8) . .
